data_7236360
loop_
_publ_author_name
'Nandi, Shyamapada'
'Haldar, Sattwick'
'Chakraborty, Debanjan'
'Vaidhyanathan, Ramanathan'

_publ_section_title
;
 Strategically designed azolyl-carboxylate MOFs for potential humid CO2
 capture
;
_journal_issue 2
_journal_name_full 'Journal of Materials Chemistry A'
_journal_page_first 535
_journal_paper_doi 10.1039/C6TA07145G
_journal_volume 5
_journal_year 2017
_chemical_formula_moiety 'C12 H10 Mg N2 O4'
_chemical_formula_sum 'C12 H10 Mg N2 O4'
_chemical_formula_weight 270.53
_chemical_name_common 'Magnesium acetato 4-(1H-Imidazol-1-yl) benzoate'
_chemical_name_systematic
; 
 'Magnesium acetato 4-(1H-Imidazol-1-yl) benzoate' 
;
_space_group_IT_number 142
_space_group_name_Hall '-I 4bd 2c'
_space_group_name_H-M_alt 'I 41/a c d :2'
_symmetry_cell_setting tetragonal
_symmetry_space_group_name_H-M 'I 41/a c d :2'
_atom_sites_solution_hydrogens geom
_atom_sites_solution_primary direct
_atom_sites_solution_secondary difmap
_audit_creation_method SHELXL-97
_audit_update_record
;
2016-08-16 deposited with the CCDC.
2016-09-23 downloaded from the CCDC.
;
_cell_angle_alpha 90.00
_cell_angle_beta 90.00
_cell_angle_gamma 90.00
_cell_formula_units_Z 32
_cell_length_a 23.3323(7)
_cell_length_b 23.3323(7)
_cell_length_c 24.8140(8)
_cell_measurement_reflns_used 3085
_cell_measurement_temperature 173(2)
_cell_measurement_theta_max 68.31
_cell_measurement_theta_min 3.70
_cell_volume 13508.6(7)
_computing_cell_refinement 'SHELXTL Suite'
_computing_data_collection 'Bruker APEXII'
_computing_data_reduction 'Bruker SAINT'
_computing_molecular_graphics 'Diamond 3.0'
_computing_structure_refinement 'SHELXL-97 (Sheldrick, 2008)'
_computing_structure_solution 'SHELXS-97 (Sheldrick, 2008)'
_diffrn_ambient_temperature 173(2)
_diffrn_measured_fraction_theta_full 0.995
_diffrn_measured_fraction_theta_max 0.995
_diffrn_measurement_device_type 'micro focus'
_diffrn_measurement_method APEXII
_diffrn_radiation_monochromator graphite
_diffrn_radiation_source 'fine-focus sealed tube'
_diffrn_radiation_type CuK\a
_diffrn_radiation_wavelength 1.54178
_diffrn_reflns_av_R_equivalents 0.0849
_diffrn_reflns_av_sigmaI/netI 0.0406
_diffrn_reflns_limit_h_max 27
_diffrn_reflns_limit_h_min -27
_diffrn_reflns_limit_k_max 27
_diffrn_reflns_limit_k_min -27
_diffrn_reflns_limit_l_max 29
_diffrn_reflns_limit_l_min -19
_diffrn_reflns_number 25891
_diffrn_reflns_theta_full 68.31
_diffrn_reflns_theta_max 68.31
_diffrn_reflns_theta_min 3.79
_exptl_absorpt_coefficient_mu 1.009
_exptl_absorpt_correction_T_max 0.739
_exptl_absorpt_correction_T_min 0.573
_exptl_absorpt_correction_type multi-scan
_exptl_absorpt_process_details SADABS,2008
_exptl_crystal_colour colourless
_exptl_crystal_density_diffrn 1.064
_exptl_crystal_density_method 'not measured'
_exptl_crystal_description 'Needle shaped'
_exptl_crystal_F_000 4480
_exptl_crystal_size_max 0.7
_exptl_crystal_size_mid 0.5
_exptl_crystal_size_min 0.3
_refine_diff_density_max 0.602
_refine_diff_density_min -0.310
_refine_diff_density_rms 0.057
_refine_ls_extinction_method none
_refine_ls_goodness_of_fit_ref 1.034
_refine_ls_hydrogen_treatment mixed
_refine_ls_matrix_type full
_refine_ls_number_parameters 175
_refine_ls_number_reflns 3085
_refine_ls_number_restraints 0
_refine_ls_restrained_S_all 1.034
_refine_ls_R_factor_all 0.0670
_refine_ls_R_factor_gt 0.0542
_refine_ls_shift/su_max 0.001
_refine_ls_shift/su_mean 0.000
_refine_ls_structure_factor_coef Fsqd
_refine_ls_weighting_details 'calc w=1/[\s^2^(Fo^2^)+(0.0722P)^2^+23.2868P] where P=(Fo^2^+2Fc^2^)/3'
_refine_ls_weighting_scheme calc
_refine_ls_wR_factor_gt 0.1385
_refine_ls_wR_factor_ref 0.1451
_reflns_number_gt 2569
_reflns_number_total 3085
_reflns_threshold_expression >2sigma(I)
_cod_data_source_file c6ta07145g2.cif
_cod_data_source_block squeezed
_cod_depositor_comments
;
The following automatic conversions were performed:

data item '_symmetry_cell_setting' value 'Tetragonal' was changed to
'tetragonal' in accordance with the
/home/saulius/struct/COD-crude-data/automatic-downloads/DataCite-retrospective/RSC/depositions/lib/dictionaries/cif_core.dic
dictionary named 'cif_core.dic' version 2.4.2 last updated on
2011-04-26.

Automatic conversion script
Id: cif_fix_values 6909 2019-04-08 15:41:33Z antanas 
;
_cod_original_sg_symbol_H-M I4(1)/acd
_cod_database_code 7236360

loop_
_symmetry_equiv_pos_as_xyz
'x, y, z'
'-x+1/2, -y, z+1/2'
'-y+1/4, x+3/4, z+1/4'
'y+1/4, -x+1/4, z+3/4'
'-x+1/2, y, -z'
'x, -y, -z+1/2'
'y+1/4, x+3/4, -z+3/4'
'-y+1/4, -x+1/4, -z+1/4'
'x+1/2, y+1/2, z+1/2'
'-x+1, -y+1/2, z+1'
'-y+3/4, x+5/4, z+3/4'
'y+3/4, -x+3/4, z+5/4'
'-x+1, y+1/2, -z+1/2'
'x+1/2, -y+1/2, -z+1'
'y+3/4, x+5/4, -z+5/4'
'-y+3/4, -x+3/4, -z+3/4'
'-x, -y, -z'
'x-1/2, y, -z-1/2'
'y-1/4, -x-3/4, -z-1/4'
'-y-1/4, x-1/4, -z-3/4'
'x-1/2, -y, z'
'-x, y, z-1/2'
'-y-1/4, -x-3/4, z-3/4'
'y-1/4, x-1/4, z-1/4'
'-x+1/2, -y+1/2, -z+1/2'
'x, y+1/2, -z'
'y+1/4, -x-1/4, -z+1/4'
'-y+1/4, x+1/4, -z-1/4'
'x, -y+1/2, z+1/2'
'-x+1/2, y+1/2, z'
'-y+1/4, -x-1/4, z-1/4'
'y+1/4, x+1/4, z+1/4'

loop_
_atom_site_label
_atom_site_type_symbol
_atom_site_fract_x
_atom_site_fract_y
_atom_site_fract_z
_atom_site_U_iso_or_equiv
_atom_site_adp_type
_atom_site_occupancy
_atom_site_symmetry_multiplicity
_atom_site_calc_flag
_atom_site_refinement_flags
Mg1 Mg 0.76501(3) 0.48499(3) 0.1250 0.0156(3) Uani 1 2 d S
Mg2 Mg 0.7500 0.57369(4) 0.0000 0.0157(3) Uani 1 2 d S
N1 N 0.84260(8) 0.57608(8) -0.00999(7) 0.0225(4) Uani 1 1 d .
N2 N 0.93390(8) 0.57230(10) 0.01317(8) 0.0301(5) Uani 1 1 d .
C1 C 0.87985(9) 0.55496(10) 0.02421(9) 0.0237(5) Uani 1 1 d .
H1 H 0.8702 0.5309 0.0527 0.028 Uiso 1 1 calc R
C5 C 1.03702(11) 0.57337(14) 0.02557(10) 0.0405(7) Uani 1 1 d .
H5 H 1.0409 0.5916 -0.0075 0.049 Uiso 1 1 calc R
C4 C 0.98390(10) 0.55879(12) 0.04429(10) 0.0300(6) Uani 1 1 d .
C2 C 0.87440(11) 0.60841(13) -0.04526(11) 0.0415(7) Uani 1 1 d .
H2 H 0.8595 0.6286 -0.0744 0.050 Uiso 1 1 calc R
C6 C 0.97849(12) 0.53038(18) 0.09243(13) 0.0600(11) Uani 1 1 d .
H6 H 0.9425 0.5193 0.1047 0.072 Uiso 1 1 calc R
C3 C 0.93033(12) 0.60682(15) -0.03169(12) 0.0504(9) Uani 1 1 d .
H3 H 0.9604 0.6253 -0.0491 0.060 Uiso 1 1 calc R
C7 C 0.58059(10) 0.46614(11) 0.10517(9) 0.0250(5) Uani 1 1 d .
C10 C 0.63244(10) 0.47824(10) 0.13927(9) 0.0219(5) Uani 1 1 d .
C8 C 0.58505(11) 0.43918(13) 0.05617(10) 0.0381(7) Uani 1 1 d .
H8 H 0.6211 0.4291 0.0433 0.046 Uiso 1 1 calc R
C9 C 0.52684(12) 0.48183(16) 0.12282(12) 0.0538(10) Uani 1 1 d .
H9 H 0.5229 0.5009 0.1555 0.065 Uiso 1 1 calc R
O1 O 0.68048(7) 0.47001(8) 0.11833(6) 0.0300(4) Uani 1 1 d .
O3 O 0.76370(6) 0.49291(6) 0.04176(5) 0.0170(4) Uani 1 1 d .
O2 O 0.78691(8) 0.39596(7) 0.12728(6) 0.0310(4) Uani 1 1 d .
C13 C 0.7500 0.46464(13) 0.0000 0.0182(7) Uani 1 2 d S
C11 C 0.83923(12) 0.41077(12) 0.1250 0.0381(9) Uani 1 2 d S
C14 C 0.7500 0.40058(15) 0.0000 0.0361(9) Uani 1 2 d S
H14A H 0.7385 0.3869 -0.0348 0.054 Uiso 0.50 1 calc PR
H14B H 0.7237 0.3869 0.0268 0.054 Uiso 0.50 1 calc PR
H14C H 0.7878 0.3869 0.0080 0.054 Uiso 0.50 1 calc PR
C12 C 0.88453(18) 0.36547(18) 0.1250 0.096(2) Uani 1 2 d S
H12A H 0.9216 0.3832 0.1232 0.143 Uiso 0.50 1 calc PR
H12B H 0.8793 0.3409 0.0944 0.143 Uiso 0.50 1 calc PR
H12C H 0.8817 0.3433 0.1575 0.143 Uiso 0.50 1 calc PR
O4 O 0.62339(6) 0.49440(7) 0.18652(6) 0.0249(4) Uani 1 1 d .

loop_
_atom_site_aniso_label
_atom_site_aniso_U_11
_atom_site_aniso_U_22
_atom_site_aniso_U_33
_atom_site_aniso_U_23
_atom_site_aniso_U_13
_atom_site_aniso_U_12
Mg1 0.0209(3) 0.0209(3) 0.0052(5) -0.0013(3) -0.0013(3) -0.0024(4)
Mg2 0.0189(5) 0.0172(5) 0.0111(5) 0.000 -0.0065(4) 0.000
N1 0.0213(10) 0.0302(10) 0.0160(9) 0.0065(8) -0.0037(8) 0.0004(8)
N2 0.0191(10) 0.0498(13) 0.0213(11) 0.0187(10) -0.0066(8) -0.0054(9)
C1 0.0209(11) 0.0334(13) 0.0168(11) 0.0084(10) -0.0049(9) -0.0005(9)
C5 0.0237(13) 0.077(2) 0.0204(13) 0.0223(14) -0.0066(11) -0.0041(13)
C4 0.0205(12) 0.0461(15) 0.0233(13) 0.0113(11) -0.0085(10) -0.0027(10)
C2 0.0269(13) 0.0640(19) 0.0334(15) 0.0327(14) -0.0095(12) -0.0080(12)
C6 0.0216(14) 0.115(3) 0.0434(18) 0.050(2) -0.0106(13) -0.0133(16)
C3 0.0273(14) 0.085(2) 0.0393(17) 0.0416(17) -0.0108(13) -0.0149(14)
C7 0.0215(12) 0.0358(13) 0.0178(11) -0.0041(10) -0.0066(10) -0.0016(10)
C10 0.0232(12) 0.0233(11) 0.0192(12) -0.0005(10) -0.0087(10) -0.0013(9)
C8 0.0163(12) 0.077(2) 0.0214(13) -0.0133(13) -0.0019(10) 0.0010(12)
C9 0.0281(15) 0.096(3) 0.0370(16) -0.0446(17) -0.0110(13) 0.0110(15)
O1 0.0190(9) 0.0546(11) 0.0164(8) -0.0016(8) -0.0039(7) -0.0069(7)
O3 0.0244(8) 0.0212(8) 0.0054(7) -0.0008(6) -0.0018(6) -0.0009(6)
O2 0.0508(12) 0.0269(9) 0.0154(8) 0.0006(7) 0.0090(8) 0.0021(8)
C13 0.0232(16) 0.0247(16) 0.0068(14) 0.000 -0.0016(12) 0.000
C11 0.0450(14) 0.0450(14) 0.0242(19) 0.0099(13) 0.0099(13) 0.0080(19)
C14 0.068(3) 0.0253(18) 0.0150(17) 0.000 -0.0078(18) 0.000
C12 0.079(3) 0.079(3) 0.129(6) 0.035(3) 0.035(3) 0.014(3)
O4 0.0228(8) 0.0306(9) 0.0215(9) -0.0126(7) -0.0078(7) 0.0032(7)

loop_
_atom_type_symbol
_atom_type_description
_atom_type_scat_dispersion_real
_atom_type_scat_dispersion_imag
_atom_type_scat_source
C C 0.0181 0.0091 'International Tables Vol C Tables 4.2.6.8 and 6.1.1.4'
H H 0.0000 0.0000 'International Tables Vol C Tables 4.2.6.8 and 6.1.1.4'
N N 0.0311 0.0180 'International Tables Vol C Tables 4.2.6.8 and 6.1.1.4'
O O 0.0492 0.0322 'International Tables Vol C Tables 4.2.6.8 and 6.1.1.4'
Mg Mg 0.1719 0.1771 'International Tables Vol C Tables 4.2.6.8 and 6.1.1.4'

loop_
_geom_angle_atom_site_label_1
_geom_angle_atom_site_label_2
_geom_angle_atom_site_label_3
_geom_angle
_geom_angle_site_symmetry_1
_geom_angle_site_symmetry_3
O1 Mg1 O1 110.38(12) . 8_665
O1 Mg1 O3 85.36(6) . .
O1 Mg1 O3 89.84(6) 8_665 .
O1 Mg1 O3 89.84(6) . 8_665
O1 Mg1 O3 85.35(6) 8_665 8_665
O3 Mg1 O3 171.58(10) . 8_665
O1 Mg1 O2 155.35(8) . 8_665
O1 Mg1 O2 93.88(7) 8_665 8_665
O3 Mg1 O2 90.53(6) . 8_665
O3 Mg1 O2 96.68(6) 8_665 8_665
O1 Mg1 O2 93.88(7) . .
O1 Mg1 O2 155.35(8) 8_665 .
O3 Mg1 O2 96.68(6) . .
O3 Mg1 O2 90.53(6) 8_665 .
O2 Mg1 O2 62.43(10) 8_665 .
O4 Mg2 O4 104.00(10) 8_665 4_564
O4 Mg2 O3 156.55(7) 8_665 5_655
O4 Mg2 O3 98.62(6) 4_564 5_655
O4 Mg2 O3 98.62(6) 8_665 .
O4 Mg2 O3 156.55(7) 4_564 .
O3 Mg2 O3 59.83(8) 5_655 .
O4 Mg2 N1 90.52(7) 8_665 .
O4 Mg2 N1 87.67(7) 4_564 .
O3 Mg2 N1 96.54(7) 5_655 .
O3 Mg2 N1 86.02(6) . .
O4 Mg2 N1 87.67(7) 8_665 5_655
O4 Mg2 N1 90.52(7) 4_564 5_655
O3 Mg2 N1 86.02(6) 5_655 5_655
O3 Mg2 N1 96.54(7) . 5_655
N1 Mg2 N1 177.06(11) . 5_655
C1 N1 C2 105.12(19) . .
C1 N1 Mg2 125.10(15) . .
C2 N1 Mg2 128.57(15) . .
C1 N2 C3 106.40(19) . .
C1 N2 C4 125.72(19) . .
C3 N2 C4 127.8(2) . .
N1 C1 N2 112.0(2) . .
C4 C5 C8 119.7(2) . 21_665
C5 C4 C6 120.0(2) . .
C5 C4 N2 120.0(2) . .
C6 C4 N2 120.0(2) . .
C3 C2 N1 110.4(2) . .
C4 C6 C9 119.9(3) . 21_665
C2 C3 N2 106.1(2) . .
C8 C7 C9 118.2(2) . .
C8 C7 C10 121.6(2) . .
C9 C7 C10 120.2(2) . .
O4 C10 O1 126.0(2) . .
O4 C10 C7 116.7(2) . .
O1 C10 C7 117.3(2) . .
C7 C8 C5 121.4(2) . 21_565
C7 C9 C6 120.9(2) . 21_565
C10 O1 Mg1 144.96(15) . .
C13 O3 Mg1 140.39(15) . .
C13 O3 Mg2 91.40(14) . .
Mg1 O3 Mg2 123.64(7) . .
C11 O2 Mg1 87.96(18) . .
O3 C13 O3 117.4(3) 5_655 .
O3 C13 C14 121.32(14) 5_655 .
O3 C13 C14 121.32(14) . .
O2 C11 O2 121.7(3) 8_665 .
O2 C11 C12 119.17(17) 8_665 .
O2 C11 C12 119.17(17) . .
C10 O4 Mg2 130.73(15) . 3_645

loop_
_geom_bond_atom_site_label_1
_geom_bond_atom_site_label_2
_geom_bond_distance
_geom_bond_site_symmetry_2
Mg1 O1 2.0098(16) .
Mg1 O1 2.0098(16) 8_665
Mg1 O3 2.0741(13) .
Mg1 O3 2.0741(13) 8_665
Mg1 O2 2.1399(19) 8_665
Mg1 O2 2.1399(18) .
Mg2 O4 2.0057(16) 8_665
Mg2 O4 2.0057(16) 4_564
Mg2 O3 2.1743(17) 5_655
Mg2 O3 2.1743(17) .
Mg2 N1 2.1754(18) .
Mg2 N1 2.1755(18) 5_655
N1 C1 1.311(3) .
N1 C2 1.373(3) .
N2 C1 1.352(3) .
N2 C3 1.377(3) .
N2 C4 1.434(3) .
C5 C4 1.366(3) .
C5 C8 1.385(3) 21_665
C4 C6 1.372(4) .
C2 C3 1.348(4) .
C6 C9 1.387(4) 21_665
C7 C8 1.373(3) .
C7 C9 1.378(4) .
C7 C10 1.503(3) .
C10 O4 1.250(3) .
C10 O1 1.250(3) .
C8 C5 1.385(3) 21_565
C9 C6 1.387(4) 21_565
O3 C13 1.269(2) .
O2 C11 1.270(3) .
C13 O3 1.269(2) 5_655
C13 C14 1.495(5) .
C11 O2 1.270(3) 8_665
C11 C12 1.495(7) .
O4 Mg2 2.0057(16) 3_645
